data_7029700
loop_
_publ_author_name
'Zhang, Yu-Teng'
'Huang, Peng'
'Qin, Chao'
'Yan, Li-Kai'
'Song, Bai-Qiao'
'Yang, Zhao-Xia'
'Shao, Kui-Zhan'
'Su, Zhong-Min'

_publ_section_title
;
 A novel organic-inorganic hybrid constructed from the Nyman-type
 dititanoniobate [Ti2Nb8O28](8-) and copper-organic cations.
;
_journal_issue 26
_journal_name_full 'Dalton transactions (Cambridge, England : 2003)'
_journal_page_first 9847
_journal_page_last 9850
_journal_paper_doi 10.1039/c4dt00507d
_journal_volume 43
_journal_year 2014
_chemical_formula_sum 'C16 H92 Cu4 N16 Nb8 O42 Ti2'
_chemical_formula_weight 2247.58
_chemical_name_systematic
;
 ?
;
_space_group_IT_number 2
_symmetry_cell_setting triclinic
_symmetry_space_group_name_Hall '-P 1'
_symmetry_space_group_name_H-M 'P -1'
_atom_sites_solution_hydrogens geom
_atom_sites_solution_primary direct
_atom_sites_solution_secondary difmap
_audit_creation_method SHELXL-97
_cell_angle_alpha 102.834(5)
_cell_angle_beta 109.562(5)
_cell_angle_gamma 105.878(5)
_cell_formula_units_Z 1
_cell_length_a 11.059(5)
_cell_length_b 12.347(5)
_cell_length_c 15.178(5)
_cell_measurement_reflns_used 9094
_cell_measurement_temperature 293(2)
_cell_measurement_theta_max 25.00
_cell_measurement_theta_min 2.01
_cell_volume 1762.2(12)
_computing_cell_refinement SMART
_computing_data_collection 'SMART (Bruker, 1997)'
_computing_data_reduction 'SAINT (Bruker, 1999)'
_computing_molecular_graphics 'Diamond (Brandenburg and Putz,2008)'
_computing_publication_material SHELXL-97
_computing_structure_refinement 'SHELXL-97 (Sheldrick, 1997)'
_computing_structure_solution 'SHELXS-97(Sheldrick, 2008)'
_diffrn_ambient_temperature 293(2)
_diffrn_measured_fraction_theta_full 0.986
_diffrn_measured_fraction_theta_max 0.986
_diffrn_radiation_monochromator graphite
_diffrn_radiation_source 'fine-focus sealed tube'
_diffrn_radiation_type MoK\a
_diffrn_radiation_wavelength 0.71069
_diffrn_reflns_av_R_equivalents 0.0250
_diffrn_reflns_av_sigmaI/netI 0.0445
_diffrn_reflns_limit_h_max 13
_diffrn_reflns_limit_h_min -13
_diffrn_reflns_limit_k_max 14
_diffrn_reflns_limit_k_min -14
_diffrn_reflns_limit_l_max 13
_diffrn_reflns_limit_l_min -18
_diffrn_reflns_number 9094
_diffrn_reflns_theta_full 25.00
_diffrn_reflns_theta_max 25.00
_diffrn_reflns_theta_min 2.01
_exptl_absorpt_coefficient_mu 2.739
_exptl_absorpt_correction_T_max 0.6531
_exptl_absorpt_correction_T_min 0.4937
_exptl_absorpt_correction_type multi-scan
_exptl_absorpt_process_details 'SADABS (Sheldrick, 1996)'
_exptl_crystal_colour purple
_exptl_crystal_density_diffrn 2.118
_exptl_crystal_density_method 'not measured'
_exptl_crystal_description block
_exptl_crystal_F_000 1066
_exptl_crystal_size_max 0.30
_exptl_crystal_size_mid 0.22
_exptl_crystal_size_min 0.17
_refine_diff_density_max 2.010
_refine_diff_density_min -0.809
_refine_diff_density_rms 0.175
_refine_ls_extinction_coef 0.0137(7)
_refine_ls_extinction_expression Fc^*^=kFc[1+0.001xFc^2^\l^3^/sin(2\q)]^-1/4^
_refine_ls_extinction_method SHELXL
_refine_ls_goodness_of_fit_ref 1.003
_refine_ls_hydrogen_treatment mixed
_refine_ls_matrix_type full
_refine_ls_number_parameters 411
_refine_ls_number_reflns 6132
_refine_ls_number_restraints 4
_refine_ls_restrained_S_all 1.004
_refine_ls_R_factor_all 0.0473
_refine_ls_R_factor_gt 0.0422
_refine_ls_shift/su_max 0.000
_refine_ls_shift/su_mean 0.000
_refine_ls_structure_factor_coef Fsqd
_refine_ls_weighting_details 'calc w=1/[\s^2^(Fo^2^)+(0.0920P)^2^+8.0990P] where P=(Fo^2^+2Fc^2^)/3'
_refine_ls_weighting_scheme calc
_refine_ls_wR_factor_gt 0.1358
_refine_ls_wR_factor_ref 0.1422
_reflns_number_gt 5434
_reflns_number_total 6132
_reflns_threshold_expression >2sigma(I)
_cod_data_source_file c4dt00507d2.cif
_cod_data_source_block shelxl
_cod_depositor_comments
;
The following automatic conversions were performed:

'_symmetry_cell_setting' value 'Triclinic' changed to 'triclinic'
according to
/usr/data/users/saulius/crontab/automatic-downloads/rss-feeds/RSC/lib/dictionaries/cif_core.dic
dictionary named 'cif_core.dic' version 2.4.2 from 2011-04-26.

Automatic conversion script
Id: cif_fix_values 2281 2013-09-26 08:29:07Z andrius 

 Adding full bibliography for 7029700.cif.
;
_cod_original_sg_symbol_H-M P-1
_cod_database_code 7029700

loop_
_symmetry_equiv_pos_as_xyz
'x, y, z'
'-x, -y, -z'

loop_
_atom_site_label
_atom_site_type_symbol
_atom_site_fract_x
_atom_site_fract_y
_atom_site_fract_z
_atom_site_U_iso_or_equiv
_atom_site_adp_type
_atom_site_occupancy
_atom_site_symmetry_multiplicity
_atom_site_calc_flag
_atom_site_refinement_flags
_atom_site_disorder_assembly
_atom_site_disorder_group
Ti1 Ti 0.07084(10) 0.40034(8) -0.00180(7) 0.0137(2) Uani 1 1 d . . .
Cu1 Cu 0.5000 0.5000 0.0000 0.0313(3) Uani 1 2 d S . .
Cu2 Cu 0.0000 0.5000 -0.5000 0.0329(3) Uani 1 2 d S . .
Cu3 Cu 0.0000 1.0000 0.0000 0.0339(3) Uani 1 2 d S . .
Cu4 Cu 0.5000 1.0000 0.5000 0.0409(3) Uani 1 2 d S . .
Nb1 Nb 0.27011(5) 0.68861(5) 0.12040(4) 0.01832(18) Uani 1 1 d . . .
Nb2 Nb 0.12887(5) 0.59144(5) -0.11964(4) 0.01745(17) Uani 1 1 d . . .
Nb3 Nb 0.06692(5) 0.69997(5) 0.23901(4) 0.01819(18) Uani 1 1 d . . .
Nb4 Nb -0.21549(5) 0.50852(5) -0.23710(4) 0.01920(18) Uani 1 1 d . . .
O1 O -0.0966(4) 0.5586(4) 0.2132(3) 0.0216(9) Uani 1 1 d . . .
O2 O 0.2242(4) 0.7846(4) 0.2127(3) 0.0216(9) Uani 1 1 d . . .
O3 O -0.0564(4) 0.7094(4) 0.1101(3) 0.0205(9) Uani 1 1 d . . .
O4 O 0.0602(4) 0.5421(3) 0.1038(3) 0.0165(8) Uani 1 1 d . . .
O5 O 0.1072(4) 0.6910(3) 0.0009(3) 0.0174(8) Uani 1 1 d . . .
O6 O 0.4177(5) 0.7931(4) 0.1243(4) 0.0330(11) Uani 1 1 d . . .
O7 O 0.2736(5) 0.6923(4) -0.1213(4) 0.0330(11) Uani 1 1 d . . .
O8 O 0.2199(4) 0.5378(4) -0.0010(3) 0.0181(8) Uani 1 1 d . . .
O9 O -0.0248(4) 0.6128(4) -0.2100(3) 0.0231(9) Uani 1 1 d . . .
O10 O -0.1865(4) 0.3724(4) -0.3127(3) 0.0227(9) Uani 1 1 d . . .
O11 O -0.3254(5) 0.5457(5) -0.3290(3) 0.0356(11) Uani 1 1 d . . .
O12 O -0.1827(4) 0.6240(4) -0.1059(3) 0.0219(9) Uani 1 1 d . . .
O13 O 0.0728(5) 0.8157(4) 0.3344(3) 0.0332(11) Uani 1 1 d . . .
O14 O 0.3448(4) 0.6105(4) 0.2088(3) 0.0219(9) Uani 1 1 d . . .
O1W O 0.2376(7) 1.1749(6) 0.0770(6) 0.073(2) Uani 1 1 d . . .
O2W O 0.2241(6) 0.6327(5) -0.5013(4) 0.0510(15) Uani 1 1 d . . .
O3W O 0.6989(10) 1.1168(7) 0.4627(7) 0.097(3) Uani 1 1 d . . .
O5W O 0.4280(12) 1.1779(11) 0.0003(11) 0.057(3) Uani 0.50 1 d P . .
O6WA O -0.564(2) 0.5962(19) -0.3703(16) 0.087(6) Uiso 0.40 1 d P A 1
O6WB O -0.6018(13) 0.4976(12) -0.4587(10) 0.078(3) Uiso 0.60 1 d P B 2
O7W O -0.3148(13) 0.9705(11) 0.2750(12) 0.077(5) Uani 0.50 1 d P C 2
O8W O 0.3325(15) 0.7902(16) -0.2559(9) 0.099(7) Uani 0.50 1 d P D 2
N1 N 0.0730(7) 0.9616(5) 0.1257(4) 0.0427(16) Uani 1 1 d D E 2
N2 N -0.0680(8) 1.1053(6) 0.0749(5) 0.0467(17) Uani 1 1 d D E 2
N3 N 0.3574(9) 1.0341(7) 0.3982(7) 0.070(3) Uani 1 1 d . F 2
N5 N 0.5245(6) 0.5472(6) -0.1124(5) 0.0415(15) Uani 1 1 d . G 2
N6 N 0.3434(6) 0.3519(6) -0.1064(5) 0.0414(15) Uani 1 1 d . G 2
N7 N 0.1194(7) 0.4367(6) -0.4097(5) 0.0401(15) Uani 1 1 d . H 2
N8 N -0.0268(7) 0.3577(6) -0.6116(4) 0.0404(15) Uani 1 1 d . H 2
C1A C 0.058(3) 1.0429(18) 0.2037(14) 0.059(6) Uiso 0.45 1 d PD E 1
H1AA H 0.0939 1.0438 0.2717 0.071 Uiso 0.45 1 calc PR E 1
H1AB H 0.0868 1.0009 0.1576 0.071 Uiso 0.45 1 calc PR E 1
C2A C -0.0004(14) 1.1200(13) 0.1815(7) 0.043(3) Uiso 0.60 1 d PD E 1
H2AA H 0.0250 1.1882 0.2396 0.052 Uiso 0.60 1 calc PR E 1
H2AB H 0.0183 1.1472 0.1305 0.052 Uiso 0.60 1 calc PR E 1
C1B C 0.0028(16) 0.9981(14) 0.1868(10) 0.039(3) Uiso 0.55 1 d PD E 2
H1BA H 0.0718 1.0377 0.2553 0.047 Uiso 0.55 1 calc PR E 2
H1BB H -0.0630 0.9256 0.1843 0.047 Uiso 0.55 1 calc PR E 2
C2B C -0.072(3) 1.077(2) 0.1630(13) 0.053(5) Uiso 0.40 1 d PD . .
H2BA H -0.1287 1.0454 0.0917 0.064 Uiso 0.40 1 calc PR E 1
H2BB H -0.1217 1.0876 0.2041 0.064 Uiso 0.40 1 calc PR E 1
C3A C 0.3125(19) 1.1239(17) 0.4562(14) 0.047(4) Uiso 0.50 1 d P F 1
H3AA H 0.2638 1.1607 0.4150 0.071 Uiso 0.50 1 d PR F 1
H3AB H 0.2579 1.0889 0.4877 0.071 Uiso 0.50 1 d PR F 1
C4A C 0.4485(17) 1.2179(15) 0.5369(12) 0.039(4) Uiso 0.50 1 d P F 1
H4AA H 0.4325 1.2787 0.5792 0.047 Uiso 0.50 1 calc PR F 1
H4AB H 0.5061 1.2565 0.5079 0.047 Uiso 0.50 1 calc PR F 1
C3B C 0.356(3) 1.150(2) 0.4394(17) 0.070(6) Uiso 0.50 1 d P F 2
H3BA H 0.2615 1.1474 0.4113 0.084 Uiso 0.50 1 calc PR F 2
H3BB H 0.4126 1.2089 0.4219 0.084 Uiso 0.50 1 calc PR F 2
C4B C 0.413(2) 1.191(2) 0.5595(16) 0.064(5) Uiso 0.50 1 d P F 2
H4BA H 0.4484 1.2773 0.5885 0.077 Uiso 0.50 1 calc PR F 2
H4BB H 0.3385 1.1572 0.5774 0.077 Uiso 0.50 1 calc PR F 2
C5 C 0.3500(8) 0.3445(8) -0.2035(5) 0.044(2) Uani 1 1 d . . .
H5A H 0.2587 0.2975 -0.2574 0.053 Uiso 1 1 calc R G 2
H5B H 0.4123 0.3050 -0.2118 0.053 Uiso 1 1 calc R G 2
C6 C 0.4011(7) 0.4690(7) -0.2071(5) 0.0391(18) Uani 1 1 d . G .
H6A H 0.4256 0.4664 -0.2630 0.047 Uiso 1 1 calc R I 2
H6B H 0.3286 0.5009 -0.2159 0.047 Uiso 1 1 calc R I 2
C7 C 0.0687(12) 0.3005(9) -0.5725(6) 0.061(3) Uani 1 1 d . . .
H7A H 0.1571 0.3393 -0.5734 0.074 Uiso 1 1 calc R H 2
H7B H 0.0312 0.2166 -0.6139 0.074 Uiso 1 1 calc R H 2
C8 C 0.0895(11) 0.3111(9) -0.4648(6) 0.053(2) Uani 1 1 d . H .
H8A H 0.0065 0.2581 -0.4650 0.064 Uiso 1 1 calc R J 2
H8B H 0.1660 0.2884 -0.4333 0.064 Uiso 1 1 calc R J 2
N4 N 0.5171(8) 1.1505(7) 0.5961(6) 0.062(2) Uani 1 1 d . F .
O9WA O -0.3620(19) 1.0569(17) 0.0040(14) 0.118(6) Uiso 0.60 1 d P K 1
O9WB O -0.413(3) 0.967(2) -0.210(2) 0.117(8) Uiso 0.40 1 d P L 2
O4W O -0.0553(10) 0.9619(9) 0.3952(7) 0.107(3) Uiso 1 1 d . . .

loop_
_atom_site_aniso_label
_atom_site_aniso_U_11
_atom_site_aniso_U_22
_atom_site_aniso_U_33
_atom_site_aniso_U_23
_atom_site_aniso_U_13
_atom_site_aniso_U_12
Ti1 0.0141(5) 0.0146(5) 0.0136(5) 0.0051(4) 0.0067(4) 0.0060(4)
Cu1 0.0240(6) 0.0396(7) 0.0262(6) 0.0074(5) 0.0104(5) 0.0098(5)
Cu2 0.0423(7) 0.0445(7) 0.0181(6) 0.0146(5) 0.0130(5) 0.0221(6)
Cu3 0.0556(8) 0.0249(6) 0.0306(6) 0.0147(5) 0.0202(6) 0.0218(6)
Cu4 0.0328(7) 0.0330(7) 0.0313(7) -0.0064(5) -0.0039(5) 0.0113(5)
Nb1 0.0143(3) 0.0190(3) 0.0180(3) 0.0048(2) 0.0064(2) 0.0029(2)
Nb2 0.0190(3) 0.0188(3) 0.0177(3) 0.0081(2) 0.0112(2) 0.0059(2)
Nb3 0.0206(3) 0.0188(3) 0.0144(3) 0.0031(2) 0.0082(2) 0.0074(2)
Nb4 0.0204(3) 0.0236(3) 0.0149(3) 0.0079(2) 0.0065(2) 0.0103(2)
O1 0.023(2) 0.024(2) 0.020(2) 0.0046(17) 0.0155(17) 0.0069(17)
O2 0.021(2) 0.019(2) 0.019(2) 0.0023(17) 0.0066(17) 0.0060(17)
O3 0.023(2) 0.022(2) 0.019(2) 0.0065(17) 0.0094(17) 0.0109(17)
O4 0.0162(19) 0.016(2) 0.0181(19) 0.0059(16) 0.0078(16) 0.0065(16)
O5 0.019(2) 0.0129(19) 0.019(2) 0.0056(16) 0.0094(16) 0.0030(16)
O6 0.025(2) 0.031(2) 0.041(3) 0.012(2) 0.016(2) 0.004(2)
O7 0.033(3) 0.031(3) 0.039(3) 0.015(2) 0.022(2) 0.006(2)
O8 0.0147(19) 0.020(2) 0.021(2) 0.0067(16) 0.0089(16) 0.0080(16)
O9 0.028(2) 0.025(2) 0.023(2) 0.0142(18) 0.0147(18) 0.0105(18)
O10 0.026(2) 0.027(2) 0.014(2) 0.0045(17) 0.0073(17) 0.0118(18)
O11 0.033(3) 0.043(3) 0.028(3) 0.017(2) 0.004(2) 0.018(2)
O12 0.025(2) 0.025(2) 0.020(2) 0.0085(17) 0.0090(17) 0.0144(18)
O13 0.042(3) 0.029(2) 0.026(2) -0.0012(19) 0.016(2) 0.015(2)
O14 0.016(2) 0.028(2) 0.018(2) 0.0051(17) 0.0046(16) 0.0076(17)
O1W 0.068(4) 0.037(3) 0.116(6) 0.024(4) 0.037(4) 0.030(3)
O2W 0.064(4) 0.064(4) 0.034(3) 0.024(3) 0.027(3) 0.024(3)
O3W 0.103(7) 0.068(5) 0.123(7) 0.021(5) 0.067(6) 0.022(5)
O5W 0.052(7) 0.053(7) 0.112(11) 0.047(7) 0.061(8) 0.037(6)
O7W 0.039(7) 0.044(7) 0.107(12) -0.010(7) 0.010(7) 0.013(6)
O8W 0.064(9) 0.145(15) 0.040(7) 0.057(9) 0.011(6) -0.034(9)
N1 0.070(5) 0.033(3) 0.028(3) 0.014(3) 0.016(3) 0.025(3)
N2 0.075(5) 0.037(4) 0.047(4) 0.019(3) 0.036(4) 0.031(3)
N3 0.059(5) 0.046(4) 0.069(5) 0.005(4) -0.007(4) 0.019(4)
N5 0.028(3) 0.064(4) 0.033(3) 0.016(3) 0.016(3) 0.014(3)
N6 0.029(3) 0.048(4) 0.036(3) 0.005(3) 0.015(3) 0.005(3)
N7 0.042(4) 0.058(4) 0.029(3) 0.024(3) 0.016(3) 0.023(3)
N8 0.060(4) 0.047(4) 0.024(3) 0.015(3) 0.021(3) 0.027(3)
C5 0.026(4) 0.065(5) 0.028(4) -0.001(4) 0.007(3) 0.016(4)
C6 0.025(3) 0.065(5) 0.028(4) 0.014(3) 0.011(3) 0.021(3)
C7 0.098(8) 0.075(7) 0.040(5) 0.027(5) 0.039(5) 0.055(6)
C8 0.080(6) 0.069(6) 0.036(4) 0.031(4) 0.029(4) 0.050(5)
N4 0.052(4) 0.054(5) 0.051(4) -0.010(4) 0.002(4) 0.028(4)

loop_
_atom_type_symbol
_atom_type_description
_atom_type_scat_dispersion_real
_atom_type_scat_dispersion_imag
_atom_type_scat_source
O O 0.0106 0.0060 'International Tables Vol C Tables 4.2.6.8 and 6.1.1.4'
Ti Ti 0.2776 0.4457 'International Tables Vol C Tables 4.2.6.8 and 6.1.1.4'
Nb Nb -2.0727 0.6215 'International Tables Vol C Tables 4.2.6.8 and 6.1.1.4'
Cu Cu 0.3201 1.2651 'International Tables Vol C Tables 4.2.6.8 and 6.1.1.4'
N N 0.0061 0.0033 'International Tables Vol C Tables 4.2.6.8 and 6.1.1.4'
C C 0.0033 0.0016 'International Tables Vol C Tables 4.2.6.8 and 6.1.1.4'
H H 0.0000 0.0000 'International Tables Vol C Tables 4.2.6.8 and 6.1.1.4'

loop_
_geom_angle_atom_site_label_1
_geom_angle_atom_site_label_2
_geom_angle_atom_site_label_3
_geom_angle
_geom_angle_site_symmetry_1
_geom_angle_site_symmetry_3
O3 Ti1 O12 105.37(19) 2_565 2_565
O3 Ti1 O5 97.14(18) 2_565 2_565
O12 Ti1 O5 95.87(18) 2_565 2_565
O3 Ti1 O8 95.80(18) 2_565 .
O12 Ti1 O8 96.43(18) 2_565 .
O5 Ti1 O8 159.11(17) 2_565 .
O3 Ti1 O4 86.76(17) 2_565 2_565
O12 Ti1 O4 167.88(17) 2_565 2_565
O5 Ti1 O4 82.38(16) 2_565 2_565
O8 Ti1 O4 82.05(16) . 2_565
O3 Ti1 O4 167.79(17) 2_565 .
O12 Ti1 O4 86.84(17) 2_565 .
O5 Ti1 O4 81.42(15) 2_565 .
O8 Ti1 O4 82.46(15) . .
O4 Ti1 O4 81.03(16) 2_565 .
O3 Ti1 Nb3 36.18(13) 2_565 2_565
O12 Ti1 Nb3 141.54(13) 2_565 2_565
O5 Ti1 Nb3 90.48(12) 2_565 2_565
O8 Ti1 Nb3 90.34(12) . 2_565
O4 Ti1 Nb3 50.59(10) 2_565 2_565
O4 Ti1 Nb3 131.62(11) . 2_565
O3 Ti1 Nb4 141.09(13) 2_565 2_565
O12 Ti1 Nb4 35.73(13) 2_565 2_565
O5 Ti1 Nb4 89.84(12) 2_565 2_565
O8 Ti1 Nb4 90.33(12) . 2_565
O4 Ti1 Nb4 132.15(11) 2_565 2_565
O4 Ti1 Nb4 51.12(10) . 2_565
Nb3 Ti1 Nb4 177.26(3) 2_565 2_565
O3 Ti1 Ti1 127.50(14) 2_565 2_565
O12 Ti1 Ti1 127.13(14) 2_565 2_565
O5 Ti1 Ti1 79.32(12) 2_565 2_565
O8 Ti1 Ti1 79.79(12) . 2_565
O4 Ti1 Ti1 40.74(10) 2_565 2_565
O4 Ti1 Ti1 40.29(10) . 2_565
Nb3 Ti1 Ti1 91.33(4) 2_565 2_565
Nb4 Ti1 Ti1 91.41(4) 2_565 2_565
O3 Ti1 Nb1 85.32(13) 2_565 2_565
O12 Ti1 Nb1 132.82(14) 2_565 2_565
O5 Ti1 Nb1 36.96(12) 2_565 2_565
O8 Ti1 Nb1 128.69(12) . 2_565
O4 Ti1 Nb1 46.71(10) 2_565 2_565
O4 Ti1 Nb1 86.38(10) . 2_565
Nb3 Ti1 Nb1 61.61(2) 2_565 2_565
Nb4 Ti1 Nb1 119.77(3) 2_565 2_565
Ti1 Ti1 Nb1 60.62(4) 2_565 2_565
O3 Ti1 Nb2 84.65(14) 2_565 .
O12 Ti1 Nb2 133.34(14) 2_565 .
O5 Ti1 Nb2 128.61(12) 2_565 .
O8 Ti1 Nb2 36.92(11) . .
O4 Ti1 Nb2 46.32(10) 2_565 .
O4 Ti1 Nb2 86.82(11) . .
Nb3 Ti1 Nb2 61.74(3) 2_565 .
Nb4 Ti1 Nb2 119.94(4) 2_565 .
Ti1 Ti1 Nb2 60.74(4) 2_565 .
Nb1 Ti1 Nb2 92.76(3) 2_565 .
O3 Ti1 Nb1 132.81(14) 2_565 .
O12 Ti1 Nb1 85.08(14) 2_565 .
O5 Ti1 Nb1 128.02(12) 2_565 .
O8 Ti1 Nb1 37.01(11) . .
O4 Ti1 Nb1 86.58(11) 2_565 .
O4 Ti1 Nb1 46.65(10) . .
Nb3 Ti1 Nb1 119.84(3) 2_565 .
Nb4 Ti1 Nb1 61.85(2) 2_565 .
Ti1 Ti1 Nb1 60.49(4) 2_565 .
Nb1 Ti1 Nb1 121.11(3) 2_565 .
Nb2 Ti1 Nb1 58.11(3) . .
N5 Cu1 N5 180.0(4) 2_665 .
N5 Cu1 N6 85.6(3) 2_665 2_665
N5 Cu1 N6 94.4(3) . 2_665
N5 Cu1 N6 94.4(3) 2_665 .
N5 Cu1 N6 85.6(3) . .
N6 Cu1 N6 180.000(1) 2_665 .
N7 Cu2 N7 180.000(1) 2_564 .
N7 Cu2 N8 85.0(3) 2_564 2_564
N7 Cu2 N8 95.0(3) . 2_564
N7 Cu2 N8 95.0(3) 2_564 .
N7 Cu2 N8 85.0(3) . .
N8 Cu2 N8 180.000(1) 2_564 .
N2 Cu3 N2 180.0(3) . 2_575
N2 Cu3 N1 85.7(2) . .
N2 Cu3 N1 94.3(2) 2_575 .
N2 Cu3 N1 94.3(2) . 2_575
N2 Cu3 N1 85.7(2) 2_575 2_575
N1 Cu3 N1 180.0(3) . 2_575
N4 Cu4 N4 180.000(2) . 2_676
N4 Cu4 N3 84.6(3) . .
N4 Cu4 N3 95.4(3) 2_676 .
N4 Cu4 N3 95.4(3) . 2_676
N4 Cu4 N3 84.6(3) 2_676 2_676
N3 Cu4 N3 180.000(3) . 2_676
O6 Nb1 O2 102.7(2) . .
O6 Nb1 O14 103.7(2) . .
O2 Nb1 O14 94.65(18) . .
O6 Nb1 O8 102.9(2) . .
O2 Nb1 O8 152.48(16) . .
O14 Nb1 O8 89.14(17) . .
O6 Nb1 O5 103.2(2) . .
O2 Nb1 O5 89.96(17) . .
O14 Nb1 O5 150.94(16) . .
O8 Nb1 O5 74.35(15) . .
O6 Nb1 O4 176.35(19) . .
O2 Nb1 O4 79.36(15) . .
O14 Nb1 O4 79.01(15) . .
O8 Nb1 O4 74.64(14) . .
O5 Nb1 O4 73.68(14) . .
O6 Nb1 Nb2 91.44(16) . .
O2 Nb1 Nb2 129.62(13) . .
O14 Nb1 Nb2 128.82(12) . .
O8 Nb1 Nb2 39.67(11) . .
O5 Nb1 Nb2 39.67(11) . .
O4 Nb1 Nb2 84.95(9) . .
O6 Nb1 Ti1 137.20(17) . 2_565
O2 Nb1 Ti1 76.94(12) . 2_565
O14 Nb1 Ti1 119.02(12) . 2_565
O8 Nb1 Ti1 77.42(11) . 2_565
O5 Nb1 Ti1 34.78(10) . 2_565
O4 Nb1 Ti1 40.02(9) . 2_565
Nb2 Nb1 Ti1 61.15(2) . 2_565
O6 Nb1 Ti1 137.53(16) . .
O2 Nb1 Ti1 119.76(13) . .
O14 Nb1 Ti1 76.23(13) . .
O8 Nb1 Ti1 35.28(11) . .
O5 Nb1 Ti1 76.60(11) . .
O4 Nb1 Ti1 40.42(9) . .
Nb2 Nb1 Ti1 60.92(2) . .
Ti1 Nb1 Ti1 58.89(3) 2_565 .
O6 Nb1 Nb3 134.67(16) . .
O2 Nb1 Nb3 32.09(12) . .
O14 Nb1 Nb3 84.13(12) . .
O8 Nb1 Nb3 122.05(11) . .
O5 Nb1 Nb3 84.73(11) . .
O4 Nb1 Nb3 47.55(9) . .
Nb2 Nb1 Nb3 118.41(3) . .
Ti1 Nb1 Nb3 57.27(3) 2_565 .
Ti1 Nb1 Nb3 87.80(3) . .
O6 Nb1 Nb4 134.87(17) . 2_565
O2 Nb1 Nb4 84.34(13) . 2_565
O14 Nb1 Nb4 31.26(12) . 2_565
O8 Nb1 Nb4 84.95(11) . 2_565
O5 Nb1 Nb4 121.55(11) . 2_565
O4 Nb1 Nb4 48.05(9) . 2_565
Nb2 Nb1 Nb4 118.38(3) . 2_565
Ti1 Nb1 Nb4 87.93(3) 2_565 2_565
Ti1 Nb1 Nb4 57.48(3) . 2_565
Nb3 Nb1 Nb4 61.39(2) . 2_565
O7 Nb2 O9 103.7(2) . .
O7 Nb2 O1 103.2(2) . 2_565
O9 Nb2 O1 93.46(18) . 2_565
O7 Nb2 O5 103.22(19) . .
O9 Nb2 O5 89.86(17) . .
O1 Nb2 O5 151.75(16) 2_565 .
O7 Nb2 O8 102.1(2) . .
O9 Nb2 O8 152.32(16) . .
O1 Nb2 O8 90.27(17) 2_565 .
O5 Nb2 O8 74.57(16) . .
O7 Nb2 O4 175.61(19) . 2_565
O9 Nb2 O4 79.57(15) . 2_565
O1 Nb2 O4 79.38(15) 2_565 2_565
O5 Nb2 O4 73.65(14) . 2_565
O8 Nb2 O4 74.19(14) . 2_565
O7 Nb2 Nb1 90.96(16) . .
O9 Nb2 Nb1 129.67(13) . .
O1 Nb2 Nb1 130.04(13) 2_565 .
O5 Nb2 Nb1 39.81(11) . .
O8 Nb2 Nb1 39.78(11) . .
O4 Nb2 Nb1 84.67(9) 2_565 .
O7 Nb2 Ti1 136.78(17) . .
O9 Nb2 Ti1 119.51(12) . .
O1 Nb2 Ti1 77.27(13) 2_565 .
O5 Nb2 Ti1 76.71(11) . .
O8 Nb2 Ti1 35.28(11) . .
O4 Nb2 Ti1 39.95(9) 2_565 .
Nb1 Nb2 Ti1 60.97(3) . .
O7 Nb2 Ti1 137.11(16) . 2_565
O9 Nb2 Ti1 77.16(13) . 2_565
O1 Nb2 Ti1 119.63(12) 2_565 2_565
O5 Nb2 Ti1 34.45(10) . 2_565
O8 Nb2 Ti1 77.19(11) . 2_565
O4 Nb2 Ti1 40.28(9) 2_565 2_565
Nb1 Nb2 Ti1 60.79(3) . 2_565
Ti1 Nb2 Ti1 58.79(3) . 2_565
O7 Nb2 Nb3 135.33(16) . 2_565
O9 Nb2 Nb3 83.87(13) . 2_565
O1 Nb2 Nb3 32.16(12) 2_565 2_565
O5 Nb2 Nb3 120.97(11) . 2_565
O8 Nb2 Nb3 84.84(11) . 2_565
O4 Nb2 Nb3 47.44(9) 2_565 2_565
Nb1 Nb2 Nb3 118.14(2) . 2_565
Ti1 Nb2 Nb3 57.17(3) . 2_565
Ti1 Nb2 Nb3 87.55(3) 2_565 2_565
O7 Nb2 Nb4 135.30(17) . .
O9 Nb2 Nb4 31.67(12) . .
O1 Nb2 Nb4 83.96(12) 2_565 .
O5 Nb2 Nb4 84.29(11) . .
O8 Nb2 Nb4 122.13(11) . .
O4 Nb2 Nb4 48.11(9) 2_565 .
Nb1 Nb2 Nb4 118.201(19) . .
Ti1 Nb2 Nb4 87.92(3) . .
Ti1 Nb2 Nb4 57.43(3) 2_565 .
Nb3 Nb2 Nb4 61.337(19) 2_565 .
O13 Nb3 O10 103.4(2) . 2_565
O13 Nb3 O2 101.8(2) . .
O10 Nb3 O2 87.76(18) 2_565 .
O13 Nb3 O1 104.4(2) . .
O10 Nb3 O1 88.14(18) 2_565 .
O2 Nb3 O1 153.78(16) . .
O13 Nb3 O3 105.2(2) . .
O10 Nb3 O3 151.40(16) 2_565 .
O2 Nb3 O3 85.89(17) . .
O1 Nb3 O3 85.41(17) . .
O13 Nb3 O4 178.56(19) . .
O10 Nb3 O4 77.53(15) 2_565 .
O2 Nb3 O4 77.11(15) . .
O1 Nb3 O4 76.72(14) . .
O3 Nb3 O4 73.87(15) . .
O13 Nb3 Ti1 137.02(17) . 2_565
O10 Nb3 Ti1 119.56(12) 2_565 2_565
O2 Nb3 Ti1 79.63(12) . 2_565
O1 Nb3 Ti1 79.96(12) . 2_565
O3 Nb3 Ti1 31.84(11) . 2_565
O4 Nb3 Ti1 42.04(9) . 2_565
O13 Nb3 Nb1 132.57(16) . .
O10 Nb3 Nb1 78.44(12) 2_565 .
O2 Nb3 Nb1 30.99(12) . .
O1 Nb3 Nb1 123.03(11) . .
O3 Nb3 Nb1 81.86(12) . .
O4 Nb3 Nb1 46.38(9) . .
Ti1 Nb3 Nb1 61.11(3) 2_565 .
O13 Nb3 Nb2 135.18(16) . 2_565
O10 Nb3 Nb2 79.09(13) 2_565 2_565
O2 Nb3 Nb2 123.03(12) . 2_565
O1 Nb3 Nb2 30.97(11) . 2_565
O3 Nb3 Nb2 81.13(12) . 2_565
O4 Nb3 Nb2 45.97(9) . 2_565
Ti1 Nb3 Nb2 61.09(2) 2_565 2_565
Nb1 Nb3 Nb2 92.10(3) . 2_565
O11 Nb4 O14 103.9(2) . 2_565
O11 Nb4 O10 104.7(2) . .
O14 Nb4 O10 87.41(18) 2_565 .
O11 Nb4 O9 104.4(2) . .
O14 Nb4 O9 151.55(17) 2_565 .
O10 Nb4 O9 87.90(18) . .
O11 Nb4 O12 104.9(2) . .
O14 Nb4 O12 84.82(17) 2_565 .
O10 Nb4 O12 150.41(17) . .
O9 Nb4 O12 85.54(18) . .
O11 Nb4 O4 178.85(19) . 2_565
O14 Nb4 O4 75.77(15) 2_565 2_565
O10 Nb4 O4 76.45(15) . 2_565
O9 Nb4 O4 75.85(15) . 2_565
O12 Nb4 O4 73.97(15) . 2_565
O11 Nb4 Ti1 136.80(17) . 2_565
O14 Nb4 Ti1 78.35(12) 2_565 2_565
O10 Nb4 Ti1 118.52(12) . 2_565
O9 Nb4 Ti1 79.35(12) . 2_565
O12 Nb4 Ti1 31.89(11) . 2_565
O4 Nb4 Ti1 42.08(9) 2_565 2_565
O11 Nb4 Nb2 134.70(17) . .
O14 Nb4 Nb2 121.40(12) 2_565 .
O10 Nb4 Nb2 78.59(12) . .
O9 Nb4 Nb2 30.39(12) . .
O12 Nb4 Nb2 81.27(12) . .
O4 Nb4 Nb2 45.66(8) 2_565 .
Ti1 Nb4 Nb2 60.85(2) 2_565 .
O11 Nb4 Nb1 133.84(17) . 2_565
O14 Nb4 Nb1 30.14(12) 2_565 2_565
O10 Nb4 Nb1 77.68(12) . 2_565
O9 Nb4 Nb1 121.70(12) . 2_565
O12 Nb4 Nb1 81.38(12) . 2_565
O4 Nb4 Nb1 45.91(9) 2_565 2_565
Ti1 Nb4 Nb1 60.67(3) 2_565 2_565
Nb2 Nb4 Nb1 91.36(2) . 2_565
Nb2 O1 Nb3 116.87(19) 2_565 .
Nb1 O2 Nb3 116.9(2) . .
Ti1 O3 Nb3 112.0(2) 2_565 .
Ti1 O4 Ti1 98.97(16) 2_565 .
Ti1 O4 Nb2 93.72(14) 2_565 2_565
Ti1 O4 Nb2 93.55(14) . 2_565
Ti1 O4 Nb1 93.27(14) 2_565 .
Ti1 O4 Nb1 92.93(14) . .
Nb2 O4 Nb1 169.61(18) 2_565 .
Ti1 O4 Nb3 87.37(13) 2_565 .
Ti1 O4 Nb3 173.63(19) . .
Nb2 O4 Nb3 86.59(12) 2_565 .
Nb1 O4 Nb3 86.07(12) . .
Ti1 O4 Nb4 174.22(18) 2_565 2_565
Ti1 O4 Nb4 86.80(13) . 2_565
Nb2 O4 Nb4 86.23(12) 2_565 2_565
Nb1 O4 Nb4 86.04(12) . 2_565
Nb3 O4 Nb4 86.86(13) . 2_565
Ti1 O5 Nb2 109.07(17) 2_565 .
Ti1 O5 Nb1 108.26(18) 2_565 .
Nb2 O5 Nb1 100.52(17) . .
Ti1 O8 Nb2 107.80(18) . .
Ti1 O8 Nb1 107.70(18) . .
Nb2 O8 Nb1 100.55(17) . .
Nb2 O9 Nb4 117.9(2) . .
Nb3 O10 Nb4 119.2(2) 2_565 .
Ti1 O12 Nb4 112.4(2) 2_565 .
Nb1 O14 Nb4 118.6(2) . 2_565
C1B N1 Cu3 107.2(7) . .
C2B N2 Cu3 112.1(10) . .
C3B N3 Cu4 111.1(10) . .
C6 N5 Cu1 109.3(5) . .
C5 N6 Cu1 109.0(5) . .
C8 N7 Cu2 109.0(5) . .
C7 N8 Cu2 109.7(5) . .
C2A C1A C2B 27.7(10) . .
C2A C1A H1AA 120.0 . .
C2B C1A H1AA 120.0 . .
C2A C1A H1AB 120.0 . .
C2B C1A H1AB 120.0 . .
H1AA C1A H1AB 118.0 . .
C2B C2A C1A 95(3) . .
C2B C2A H2AA 112.7 . .
C1A C2A H2AA 112.7 . .
C2B C2A H2AB 112.7 . .
C1A C2A H2AB 112.7 . .
H2AA C2A H2AB 110.2 . .
N1 C1B C2B 119.2(11) . .
N1 C1B H1BA 107.5 . .
C2B C1B H1BA 107.5 . .
N1 C1B H1BB 107.5 . .
C2B C1B H1BB 107.5 . .
H1BA C1B H1BB 107.0 . .
C2A C2B N2 76.8(11) . .
C2A C2B C1B 81(2) . .
N2 C2B C1B 111.9(14) . .
C2A C2B C1A 57(2) . .
N2 C2B C1A 104.6(15) . .
C1B C2B C1A 23.4(9) . .
C2A C2B H2BA 118.0 . .
N2 C2B H2BA 42.4 . .
C1B C2B H2BA 107.6 . .
C1A C2B H2BA 118.0 . .
C2A C2B H2BB 118.0 . .
N2 C2B H2BB 136.4 . .
C1B C2B H2BB 111.0 . .
C1A C2B H2BB 118.0 . .
H2BA C2B H2BB 115.2 . .
C4A C3A H3AA 109.7 . .
C4A C3A H3AB 108.2 . .
H3AA C3A H3AB 109.5 . .
C3A C4A N4 105.4(13) . .
C3A C4A H4AA 110.7 . .
N4 C4A H4AA 110.7 . .
C3A C4A H4AB 110.7 . .
N4 C4A H4AB 110.7 . .
H4AA C4A H4AB 108.8 . .
N3 C3B C4B 110.6(17) . .
N3 C3B H3AA 117.9 . .
C4B C3B H3AA 106.2 . .
N3 C3B H3BA 109.5 . .
C4B C3B H3BA 109.5 . .
H3AA C3B H3BA 8.5 . .
N3 C3B H3BB 109.5 . .
C4B C3B H3BB 109.5 . .
H3AA C3B H3BB 102.7 . .
H3BA C3B H3BB 108.1 . .
N4 C4B C3B 109.8(17) . .
N4 C4B H4BA 109.7 . .
C3B C4B H4BA 109.7 . .
N4 C4B H4BB 109.7 . .
C3B C4B H4BB 109.7 . .
H4BA C4B H4BB 108.2 . .
N6 C5 C6 109.5(6) . .
N6 C5 H5A 109.8 . .
C6 C5 H5A 109.8 . .
N6 C5 H5B 109.8 . .
C6 C5 H5B 109.8 . .
H5A C5 H5B 108.2 . .
N5 C6 C5 109.0(6) . .
N5 C6 H6A 109.9 . .
C5 C6 H6A 109.9 . .
N5 C6 H6B 109.9 . .
C5 C6 H6B 109.9 . .
H6A C6 H6B 108.3 . .
N8 C7 C8 109.2(7) . .
N8 C7 H7A 109.8 . .
C8 C7 H7A 109.8 . .
N8 C7 H7B 109.8 . .
C8 C7 H7B 109.8 . .
H7A C7 H7B 108.3 . .
N7 C8 C7 108.0(7) . .
N7 C8 H8A 110.1 . .
C7 C8 H8A 110.1 . .
N7 C8 H8B 110.1 . .
C7 C8 H8B 110.1 . .
H8A C8 H8B 108.4 . .
C4B N4 C4A 26.3(10) . .
C4B N4 Cu4 113.9(10) . .
C4A N4 Cu4 108.4(8) . .

loop_
_geom_bond_atom_site_label_1
_geom_bond_atom_site_label_2
_geom_bond_distance
_geom_bond_site_symmetry_2
Ti1 O3 1.811(4) 2_565
Ti1 O12 1.833(4) 2_565
Ti1 O5 1.990(4) 2_565
Ti1 O8 2.011(4) .
Ti1 O4 2.134(4) 2_565
Ti1 O4 2.153(4) .
Ti1 Nb3 3.1829(15) 2_565
Ti1 Nb4 3.2080(15) 2_565
Ti1 Ti1 3.259(2) 2_565
Ti1 Nb1 3.3128(18) 2_565
Ti1 Nb2 3.3155(14) .
Ti1 Nb1 3.3171(16) .
Cu1 N5 1.997(6) 2_665
Cu1 N5 1.997(6) .
Cu1 N6 2.008(6) 2_665
Cu1 N6 2.008(6) .
Cu2 N7 2.015(6) 2_564
Cu2 N7 2.015(6) .
Cu2 N8 2.025(6) 2_564
Cu2 N8 2.025(6) .
Cu3 N2 2.000(6) .
Cu3 N2 2.000(6) 2_575
Cu3 N1 2.025(6) .
Cu3 N1 2.025(6) 2_575
Cu4 N4 2.009(7) .
Cu4 N4 2.009(7) 2_676
Cu4 N3 2.018(8) .
Cu4 N3 2.018(8) 2_676
Nb1 O6 1.755(4) .
Nb1 O2 1.922(4) .
Nb1 O14 1.919(4) .
Nb1 O8 2.096(4) .
Nb1 O5 2.098(4) .
Nb1 O4 2.415(4) .
Nb1 Nb2 3.2210(13) .
Nb1 Ti1 3.3128(18) 2_565
Nb1 Nb3 3.3286(12) .
Nb1 Nb4 3.3547(12) 2_565
Nb2 O7 1.750(4) .
Nb2 O9 1.919(4) .
Nb2 O1 1.924(4) 2_565
Nb2 O5 2.091(4) .
Nb2 O8 2.092(4) .
Nb2 O4 2.403(4) 2_565
Nb2 Ti1 3.3244(14) 2_565
Nb2 Nb3 3.3362(14) 2_565
Nb2 Nb4 3.3524(17) .
Nb3 O13 1.764(4) .
Nb3 O10 1.975(4) 2_565
Nb3 O2 1.983(4) .
Nb3 O1 1.991(4) .
Nb3 O3 2.026(4) .
Nb3 O4 2.462(4) .
Nb3 Ti1 3.1829(15) 2_565
Nb3 Nb2 3.3362(14) 2_565
Nb4 O11 1.758(4) .
Nb4 O14 1.983(4) 2_565
Nb4 O10 1.982(4) .
Nb4 O9 1.993(4) .
Nb4 O12 2.026(4) .
Nb4 O4 2.501(4) 2_565
Nb4 Ti1 3.2080(15) 2_565
Nb4 Nb1 3.3547(11) 2_565
O1 Nb2 1.924(4) 2_565
O3 Ti1 1.811(4) 2_565
O4 Ti1 2.134(4) 2_565
O4 Nb2 2.403(4) 2_565
O4 Nb4 2.501(4) 2_565
O5 Ti1 1.990(4) 2_565
O10 Nb3 1.975(4) 2_565
O12 Ti1 1.833(4) 2_565
O14 Nb4 1.983(4) 2_565
N1 C1B 1.468(9) .
N2 C2B 1.465(10) .
N3 C3B 1.44(2) .
N5 C6 1.487(9) .
N6 C5 1.484(10) .
N7 C8 1.474(11) .
N8 C7 1.463(11) .
C1A C2A 1.33(2) .
C1A C2B 1.57(3) .
C1A H1AA 0.9700 .
C1A H1AB 0.9700 .
C2A C2B 0.74(2) .
C2A H2AA 0.9700 .
C2A H2AB 0.9700 .
C1B C2B 1.47(3) .
C1B H1BA 0.9700 .
C1B H1BB 0.9700 .
C2B H2BA 0.9700 .
C2B H2BB 0.9700 .
C3A C4A 1.51(2) .
C3A H3AA 0.9600 .
C3A H3AB 0.9598 .
C4A N4 1.516(18) .
C4A H4AA 0.9700 .
C4A H4AB 0.9700 .
C3B C4B 1.62(3) .
C3B H3AA 1.0117 .
C3B H3BA 0.9700 .
C3B H3BB 0.9700 .
C4B N4 1.37(2) .
C4B H4BA 0.9700 .
C4B H4BB 0.9700 .
C5 C6 1.506(12) .
C5 H5A 0.9700 .
C5 H5B 0.9700 .
C6 H6A 0.9700 .
C6 H6B 0.9700 .
C7 C8 1.542(11) .
C7 H7A 0.9700 .
C7 H7B 0.9700 .
C8 H8A 0.9700 .
C8 H8B 0.9700 .
